data_4312525
loop_
_publ_author_name
'Jian-Fang Ma'
'Jin Yang'
'Guo-Li Zheng'
Li
'Jing-Fu Liu'

_publ_section_title
;
 A Porous Supramolecular Architecture from a Copper(II) Coordination
 Polymer with a 3D Four-Connected 86Net
;
_journal_name_full 'Inorganic Chemistry'
_journal_page_first 7531
_journal_page_last 7534
_journal_paper_doi 10.1021/ic034846q
_journal_volume 42
_journal_year 2003
_chemical_formula_sum 'C18 H30 Cu N4 O10'
_chemical_formula_weight 526.00
_chemical_name_systematic
;
 ?
;
_space_group_IT_number 33
_symmetry_cell_setting orthorhombic
_symmetry_space_group_name_Hall 'P 2c -2n'
_symmetry_space_group_name_H-M 'P n a 21'
_atom_sites_solution_hydrogens geom
_atom_sites_solution_primary direct
_atom_sites_solution_secondary difmap
_audit_creation_method SHELXL-97
_cell_angle_alpha 90.00
_cell_angle_beta 90.00
_cell_angle_gamma 90.00
_cell_formula_units_Z 4
_cell_length_a 15.401(3)
_cell_length_b 17.141(3)
_cell_length_c 9.0521(18)
_cell_measurement_reflns_used Total
_cell_measurement_temperature 293(2)
_cell_measurement_theta_max 27.48
_cell_measurement_theta_min 1.78
_cell_volume 2389.7(8)
_computing_cell_refinement PROCESS-AUTO
_computing_data_collection PROCESS-AUTO
_computing_data_reduction PROCESS-AUTO
_computing_molecular_graphics SHELXTL-PLUS
_computing_structure_refinement 'SHELXL-97 (Sheldrick, 1997)'
_computing_structure_solution 'SHELXS-97 (Sheldrick, 1997)'
_diffrn_ambient_temperature 293(2)
_diffrn_detector_area_resol_mean 10.0
_diffrn_measured_fraction_theta_full 0.999
_diffrn_measured_fraction_theta_max 0.999
_diffrn_measurement_device_type 'Rigaku RAXIS-RAPID'
_diffrn_measurement_method '\w scan'
_diffrn_radiation_monochromator graphite
_diffrn_radiation_source 'rotor target'
_diffrn_radiation_type MoK\a
_diffrn_radiation_wavelength 0.71073
_diffrn_reflns_av_R_equivalents 0.0618
_diffrn_reflns_av_sigmaI/netI 0.0800
_diffrn_reflns_limit_h_max 19
_diffrn_reflns_limit_h_min 0
_diffrn_reflns_limit_k_max 22
_diffrn_reflns_limit_k_min 0
_diffrn_reflns_limit_l_max 11
_diffrn_reflns_limit_l_min 0
_diffrn_reflns_number 19960
_diffrn_reflns_theta_full 27.48
_diffrn_reflns_theta_max 27.48
_diffrn_reflns_theta_min 1.78
_exptl_absorpt_coefficient_mu 0.972
_exptl_absorpt_correction_T_max 1.1195
_exptl_absorpt_correction_T_min 0.7463
_exptl_absorpt_correction_type multi-scan
_exptl_absorpt_process_details
;
Higashi, T (1995) Program for absorption correction.
Rigaku Corporation, Tokyo, Japan.
;
_exptl_crystal_colour blue
_exptl_crystal_density_diffrn 1.462
_exptl_crystal_density_method 'not measured'
_exptl_crystal_description needle
_exptl_crystal_F_000 1100
_exptl_crystal_size_max 0.523
_exptl_crystal_size_mid 0.147
_exptl_crystal_size_min 0.125
_refine_diff_density_max 0.813
_refine_diff_density_min -0.359
_refine_diff_density_rms 0.101
_refine_ls_abs_structure_details 'Flack H D (1983), Acta Cryst. A39, 876-881'
_refine_ls_abs_structure_Flack 0.07(3)
_refine_ls_extinction_method none
_refine_ls_goodness_of_fit_ref 0.946
_refine_ls_hydrogen_treatment mixed
_refine_ls_matrix_type full
_refine_ls_number_parameters 337
_refine_ls_number_reflns 2903
_refine_ls_number_restraints 8
_refine_ls_restrained_S_all 0.945
_refine_ls_R_factor_all 0.0580
_refine_ls_R_factor_gt 0.0437
_refine_ls_shift/su_max 0.001
_refine_ls_shift/su_mean 0.000
_refine_ls_structure_factor_coef Fsqd
_refine_ls_weighting_details 'calc w=1/[\s^2^(Fo^2^)+(0.0673P)^2^+0.0000P] where P=(Fo^2^+2Fc^2^)/3'
_refine_ls_weighting_scheme calc
_refine_ls_wR_factor_gt 0.1058
_refine_ls_wR_factor_ref 0.1236
_reflns_number_gt 2133
_reflns_number_total 2903
_reflns_threshold_expression >2\s
_cod_data_source_file ic034846qsi20030831_095126.cif
_cod_data_source_block 01
_cod_database_code 4312525

loop_
_symmetry_equiv_pos_as_xyz
'x, y, z'
'-x, -y, z+1/2'
'-x+1/2, y+1/2, z+1/2'
'x+1/2, -y+1/2, z'

loop_
_atom_site_label
_atom_site_type_symbol
_atom_site_fract_x
_atom_site_fract_y
_atom_site_fract_z
_atom_site_U_iso_or_equiv
_atom_site_adp_type
_atom_site_occupancy
_atom_site_symmetry_multiplicity
_atom_site_calc_flag
_atom_site_refinement_flags
_atom_site_disorder_assembly
_atom_site_disorder_group
C1 C 0.7972(4) 0.2209(4) 0.7356(7) 0.0294(13) Uani 1 1 d . . .
H1 H 0.8085 0.1677 0.7359 0.035 Uiso 1 1 calc R . .
C2 C 0.7560(5) 0.3346(4) 0.6666(8) 0.0370(16) Uani 1 1 d . . .
H2 H 0.7334 0.3748 0.6094 0.044 Uiso 1 1 calc R . .
C3 C 0.7884(4) 0.3422(4) 0.8052(9) 0.0408(16) Uani 1 1 d . . .
H3 H 0.7923 0.3878 0.8604 0.049 Uiso 1 1 calc R . .
C4 C 0.8579(4) 0.2487(5) 0.9867(7) 0.0416(17) Uani 1 1 d . . .
H4A H 0.8334 0.2005 1.0244 0.050 Uiso 1 1 calc R . .
H4B H 0.8463 0.2894 1.0586 0.050 Uiso 1 1 calc R . .
C5 C 0.9545(4) 0.2391(4) 0.9708(7) 0.0390(17) Uani 1 1 d . . .
H5A H 0.9661 0.1890 0.9253 0.047 Uiso 1 1 calc R . .
H5B H 0.9803 0.2385 1.0685 0.047 Uiso 1 1 calc R . .
C6 C 0.9979(4) 0.3017(5) 0.8806(8) 0.0402(17) Uani 1 1 d . . .
H6A H 0.9848 0.3521 0.9238 0.048 Uiso 1 1 calc R . .
H6B H 0.9740 0.3010 0.7815 0.048 Uiso 1 1 calc R . .
C7 C 1.0976(4) 0.2919(4) 0.8713(8) 0.0368(16) Uani 1 1 d . . .
H7A H 1.1115 0.2373 0.8563 0.044 Uiso 1 1 calc R . .
H7B H 1.1194 0.3210 0.7872 0.044 Uiso 1 1 calc R . .
C8 C 1.1544(4) 0.2785(4) 1.1309(7) 0.0303(13) Uani 1 1 d . . .
H8 H 1.1389 0.2264 1.1430 0.036 Uiso 1 1 calc R . .
C9 C 1.1720(4) 0.3929(4) 1.0302(8) 0.0382(16) Uani 1 1 d . . .
H9 H 1.1717 0.4341 0.9635 0.046 Uiso 1 1 calc R . .
C10 C 1.2039(4) 0.3938(4) 1.1705(8) 0.0337(15) Uani 1 1 d . . .
H10 H 1.2293 0.4364 1.2172 0.040 Uiso 1 1 calc R . .
C11 C 0.8932(4) 0.3928(3) 0.2808(6) 0.0246(12) Uani 1 1 d . . .
C12 C 0.8372(4) 0.4402(3) 0.2029(7) 0.0259(12) Uani 1 1 d . . .
H12 H 0.7794 0.4255 0.1914 0.031 Uiso 1 1 calc R . .
C13 C 0.8665(4) 0.5096(3) 0.1416(7) 0.0238(12) Uani 1 1 d . . .
C14 C 0.9521(4) 0.5323(3) 0.1638(7) 0.0285(13) Uani 1 1 d . . .
H14 H 0.9720 0.5791 0.1243 0.034 Uiso 1 1 calc R . .
C15 C 1.0076(4) 0.4857(4) 0.2442(8) 0.0311(15) Uani 1 1 d . . .
H15 H 1.0641 0.5022 0.2619 0.037 Uiso 1 1 calc R . .
C16 C 0.9799(4) 0.4148(4) 0.2985(7) 0.0289(13) Uani 1 1 d . . .
H16 H 1.0187 0.3818 0.3465 0.035 Uiso 1 1 calc R . .
C17 C 0.8613(4) 0.3167(3) 0.3436(7) 0.0279(13) Uani 1 1 d . . .
C18 C 0.8055(4) 0.5621(4) 0.0540(8) 0.0319(14) Uani 1 1 d . . .
N1 N 0.7620(3) 0.2585(3) 0.6250(6) 0.0284(11) Uani 1 1 d . . .
N2 N 0.8146(3) 0.2687(3) 0.8477(6) 0.0340(13) Uani 1 1 d . . .
N3 N 1.1405(3) 0.3200(3) 1.0071(6) 0.0295(11) Uani 1 1 d . . .
N4 N 1.1924(3) 0.3207(3) 1.2320(6) 0.0277(11) Uani 1 1 d . . .
O1 O 0.7801(3) 0.3064(2) 0.3389(5) 0.0293(9) Uani 1 1 d . . .
O2 O 0.9147(3) 0.2693(2) 0.3915(6) 0.0420(14) Uani 1 1 d . . .
O3 O 0.8339(3) 0.6289(2) 0.0260(5) 0.0313(10) Uani 1 1 d . . .
O4 O 0.7346(3) 0.5358(3) 0.0136(8) 0.0576(16) Uani 1 1 d . . .
OW1 O 0.5891(3) 0.2830(3) 0.4540(9) 0.0467(15) Uani 1 1 d D . .
Cu1 Cu 0.72175(4) 0.21816(4) 0.42935(10) 0.02306(17) Uani 1 1 d . . .
OW2 O 0.8979(3) 0.1125(3) 0.3807(10) 0.078(3) Uani 1 1 d D . .
OW3 O 0.6168(6) 0.4096(4) -0.0056(14) 0.109(3) Uani 1 1 d D . .
OW4 O 0.8752(7) 0.0493(6) 0.8108(16) 0.139(4) Uani 1 1 d D . .
OW5 O 0.5430(9) 0.3945(5) -0.3047(15) 0.089(4) Uani 0.70 1 d PD . .
OW6 O 0.9427(11) 0.0511(7) 0.118(2) 0.089(5) Uani 0.50 1 d P . .
OW7 O 1.0629(15) 0.0625(11) 0.474(3) 0.072(7) Uani 0.30 1 d P . .
OW8 O 1.0588(13) 0.0851(14) 0.270(3) 0.132(8) Uani 0.50 1 d P . .
H2C H 0.943(7) 0.078(7) 0.38(2) 0.198 Uiso 1 1 d D . .
H3C H 0.615(11) 0.453(7) -0.064(19) 0.198 Uiso 1 1 d D . .
H2D H 0.849(6) 0.086(8) 0.40(2) 0.198 Uiso 1 1 d D . .
H1C H 0.577(12) 0.334(3) 0.46(3) 0.198 Uiso 1 1 d D . .
H4C H 0.898(11) 0.019(9) 0.885(15) 0.198 Uiso 1 1 d D . .
H1D H 0.584(14) 0.312(9) 0.536(11) 0.198 Uiso 1 1 d D . .
H5C H 0.538(12) 0.445(4) -0.28(2) 0.198 Uiso 1 1 d D . .

loop_
_atom_site_aniso_label
_atom_site_aniso_U_11
_atom_site_aniso_U_22
_atom_site_aniso_U_33
_atom_site_aniso_U_23
_atom_site_aniso_U_13
_atom_site_aniso_U_12
C1 0.025(3) 0.042(3) 0.021(3) 0.001(3) 0.003(3) -0.005(3)
C2 0.040(4) 0.035(3) 0.036(4) 0.000(3) -0.004(3) 0.001(3)
C3 0.039(4) 0.044(4) 0.040(4) -0.008(4) -0.004(3) -0.002(3)
C4 0.033(4) 0.073(5) 0.018(3) 0.002(4) 0.002(3) -0.013(4)
C5 0.035(3) 0.054(4) 0.028(4) 0.008(3) -0.006(3) -0.007(3)
C6 0.029(3) 0.063(5) 0.029(3) 0.011(3) -0.006(3) -0.001(3)
C7 0.035(4) 0.055(4) 0.021(3) 0.007(3) -0.003(3) -0.001(3)
C8 0.027(3) 0.042(3) 0.023(3) 0.001(3) 0.000(3) 0.001(3)
C9 0.039(4) 0.041(4) 0.034(4) 0.007(3) 0.000(3) 0.002(3)
C10 0.039(4) 0.034(3) 0.029(3) 0.001(3) -0.003(3) 0.005(3)
C11 0.031(3) 0.024(3) 0.019(3) 0.000(2) 0.001(3) -0.005(2)
C12 0.026(3) 0.029(3) 0.022(3) 0.000(3) 0.001(3) -0.001(2)
C13 0.027(3) 0.023(3) 0.022(3) 0.003(2) -0.002(3) 0.005(2)
C14 0.031(3) 0.022(3) 0.032(3) 0.005(3) 0.001(3) -0.005(2)
C15 0.017(3) 0.032(4) 0.044(4) 0.003(3) -0.002(3) -0.003(3)
C16 0.027(3) 0.030(3) 0.029(3) 0.002(3) -0.005(3) 0.002(3)
C17 0.034(3) 0.028(3) 0.022(3) 0.001(3) 0.001(3) 0.001(3)
C18 0.032(3) 0.034(3) 0.030(3) 0.001(3) -0.001(3) 0.004(3)
N1 0.027(3) 0.036(3) 0.022(2) -0.001(2) -0.002(2) -0.007(2)
N2 0.024(3) 0.054(4) 0.024(3) -0.005(3) 0.001(2) -0.008(3)
N3 0.029(3) 0.043(3) 0.017(2) 0.003(2) -0.001(2) 0.001(2)
N4 0.028(2) 0.035(3) 0.020(2) -0.006(2) -0.001(2) 0.002(2)
O1 0.029(2) 0.028(2) 0.030(2) 0.0062(19) -0.002(2) -0.0085(18)
O2 0.035(2) 0.032(2) 0.059(4) 0.019(2) 0.003(2) 0.0074(18)
O3 0.037(2) 0.029(2) 0.028(2) 0.007(2) -0.001(2) 0.0030(19)
O4 0.040(3) 0.047(3) 0.086(4) 0.028(3) -0.027(3) -0.008(2)
OW1 0.035(2) 0.045(2) 0.061(4) -0.003(3) -0.009(3) 0.005(2)
Cu1 0.0247(3) 0.0258(3) 0.0187(3) 0.0035(4) -0.0022(4) -0.0025(3)
OW2 0.051(3) 0.041(3) 0.143(8) 0.000(4) 0.040(4) -0.004(2)
OW3 0.097(5) 0.064(4) 0.165(10) -0.003(6) 0.009(6) -0.004(4)
OW4 0.127(8) 0.124(8) 0.166(12) 0.015(9) -0.024(8) 0.026(6)
OW5 0.119(9) 0.047(5) 0.101(9) 0.001(6) 0.020(8) 0.025(6)
OW6 0.119(12) 0.057(8) 0.091(11) 0.010(8) 0.030(11) 0.018(8)
OW7 0.089(15) 0.047(10) 0.081(19) 0.007(11) 0.008(13) 0.012(10)
OW8 0.107(15) 0.18(2) 0.111(16) -0.022(15) 0.013(13) 0.033(15)

loop_
_atom_type_symbol
_atom_type_description
_atom_type_scat_dispersion_real
_atom_type_scat_dispersion_imag
_atom_type_scat_source
C C 0.0033 0.0016 'International Tables Vol C Tables 4.2.6.8 and 6.1.1.4'
H H 0.0000 0.0000 'International Tables Vol C Tables 4.2.6.8 and 6.1.1.4'
N N 0.0061 0.0033 'International Tables Vol C Tables 4.2.6.8 and 6.1.1.4'
O O 0.0106 0.0060 'International Tables Vol C Tables 4.2.6.8 and 6.1.1.4'
Cu Cu 0.3201 1.2651 'International Tables Vol C Tables 4.2.6.8 and 6.1.1.4'

loop_
_geom_angle_atom_site_label_1
_geom_angle_atom_site_label_2
_geom_angle_atom_site_label_3
_geom_angle
_geom_angle_site_symmetry_1
_geom_angle_site_symmetry_3
_geom_angle_publ_flag
N1 C1 N2 111.4(6) . . ?
C3 C2 N1 108.9(7) . . ?
C2 C3 N2 106.1(6) . . ?
N2 C4 C5 113.2(5) . . ?
C4 C5 C6 114.4(6) . . ?
C5 C6 C7 113.2(6) . . ?
N3 C7 C6 111.4(6) . . ?
N4 C8 N3 111.2(6) . . ?
N3 C9 C10 106.4(6) . . ?
C9 C10 N4 108.6(6) . . ?
C12 C11 C16 119.9(5) . . ?
C12 C11 C17 119.9(5) . . ?
C16 C11 C17 120.2(5) . . ?
C11 C12 C13 120.4(5) . . ?
C12 C13 C14 119.4(5) . . ?
C12 C13 C18 121.0(5) . . ?
C14 C13 C18 119.6(5) . . ?
C15 C14 C13 120.2(5) . . ?
C14 C15 C16 120.5(6) . . ?
C15 C16 C11 119.5(6) . . ?
O2 C17 O1 125.5(6) . . ?
O2 C17 C11 119.0(5) . . ?
O1 C17 C11 115.5(5) . . ?
O4 C18 O3 125.7(6) . . ?
O4 C18 C13 118.8(6) . . ?
O3 C18 C13 115.5(5) . . ?
C1 N1 C2 106.7(5) . . ?
C1 N1 Cu1 129.5(4) . . ?
C2 N1 Cu1 123.8(4) . . ?
C1 N2 C3 106.9(6) . . ?
C1 N2 C4 127.1(6) . . ?
C3 N2 C4 125.9(6) . . ?
C8 N3 C9 107.6(6) . . ?
C8 N3 C7 126.4(5) . . ?
C9 N3 C7 126.0(6) . . ?
C8 N4 C10 106.2(6) . . ?
C8 N4 Cu1 123.6(4) . 4_556 ?
C10 N4 Cu1 130.2(4) . 4_556 ?
C17 O1 Cu1 123.5(4) . . ?
C18 O3 Cu1 130.6(4) . 3_654 ?
O1 Cu1 N4 89.3(2) . 4_454 ?
O1 Cu1 O3 177.97(19) . 3_645 ?
N4 Cu1 O3 92.3(2) 4_454 3_645 ?
O1 Cu1 N1 87.7(2) . . ?
N4 Cu1 N1 175.2(2) 4_454 . ?
O3 Cu1 N1 90.6(2) 3_645 . ?
O1 Cu1 OW1 94.28(19) . . ?
N4 Cu1 OW1 92.7(2) 4_454 . ?
O3 Cu1 OW1 86.90(19) 3_645 . ?
N1 Cu1 OW1 91.3(2) . . ?

loop_
_geom_bond_atom_site_label_1
_geom_bond_atom_site_label_2
_geom_bond_distance
_geom_bond_site_symmetry_2
_geom_bond_publ_flag
C1 N1 1.308(8) . ?
C1 N2 1.331(8) . ?
C2 C3 1.356(10) . ?
C2 N1 1.361(8) . ?
C3 N2 1.377(9) . ?
C4 N2 1.465(8) . ?
C4 C5 1.504(9) . ?
C5 C6 1.504(9) . ?
C6 C7 1.547(9) . ?
C7 N3 1.476(8) . ?
C8 N4 1.306(8) . ?
C8 N3 1.344(8) . ?
C9 N3 1.357(9) . ?
C9 C10 1.362(10) . ?
C10 N4 1.381(8) . ?
C11 C12 1.379(8) . ?
C11 C16 1.396(8) . ?
C11 C17 1.506(8) . ?
C12 C13 1.388(8) . ?
C13 C14 1.389(8) . ?
C13 C18 1.523(8) . ?
C14 C15 1.377(9) . ?
C15 C16 1.379(9) . ?
C17 O2 1.234(7) . ?
C17 O1 1.263(7) . ?
C18 O4 1.236(8) . ?
C18 O3 1.252(7) . ?
N1 Cu1 2.000(5) . ?
N4 Cu1 1.960(5) 4_556 ?
O1 Cu1 1.941(4) . ?
O3 Cu1 1.960(4) 3_654 ?
OW1 Cu1 2.336(4) . ?
Cu1 N4 1.960(5) 4_454 ?
Cu1 O3 1.960(4) 3_645 ?

loop_
_geom_torsion_atom_site_label_1
_geom_torsion_atom_site_label_2
_geom_torsion_atom_site_label_3
_geom_torsion_atom_site_label_4
_geom_torsion
_geom_torsion_site_symmetry_1
_geom_torsion_site_symmetry_2
_geom_torsion_site_symmetry_3
_geom_torsion_site_symmetry_4
_geom_torsion_publ_flag
N1 C2 C3 N2 0.0(8) . . . . ?
N2 C4 C5 C6 44.9(9) . . . . ?
C4 C5 C6 C7 177.8(6) . . . . ?
C5 C6 C7 N3 -79.0(8) . . . . ?
N3 C9 C10 N4 0.5(7) . . . . ?
C16 C11 C12 C13 0.2(9) . . . . ?
C17 C11 C12 C13 -178.4(5) . . . . ?
C11 C12 C13 C14 -2.3(9) . . . . ?
C11 C12 C13 C18 179.4(6) . . . . ?
C12 C13 C14 C15 1.0(9) . . . . ?
C18 C13 C14 C15 179.3(6) . . . . ?
C13 C14 C15 C16 2.5(11) . . . . ?
C14 C15 C16 C11 -4.7(10) . . . . ?
C12 C11 C16 C15 3.3(9) . . . . ?
C17 C11 C16 C15 -178.1(6) . . . . ?
C12 C11 C17 O2 168.2(6) . . . . ?
C16 C11 C17 O2 -10.4(9) . . . . ?
C12 C11 C17 O1 -10.2(8) . . . . ?
C16 C11 C17 O1 171.2(6) . . . . ?
C12 C13 C18 O4 -13.9(9) . . . . ?
C14 C13 C18 O4 167.8(7) . . . . ?
C12 C13 C18 O3 168.0(6) . . . . ?
C14 C13 C18 O3 -10.3(9) . . . . ?
N2 C1 N1 C2 -0.1(7) . . . . ?
N2 C1 N1 Cu1 -179.6(4) . . . . ?
C3 C2 N1 C1 0.1(8) . . . . ?
C3 C2 N1 Cu1 179.6(4) . . . . ?
N1 C1 N2 C3 0.1(7) . . . . ?
N1 C1 N2 C4 -176.6(5) . . . . ?
C2 C3 N2 C1 0.0(7) . . . . ?
C2 C3 N2 C4 176.7(6) . . . . ?
C5 C4 N2 C1 75.9(9) . . . . ?
C5 C4 N2 C3 -100.2(8) . . . . ?
N4 C8 N3 C9 0.3(7) . . . . ?
N4 C8 N3 C7 -178.7(5) . . . . ?
C10 C9 N3 C8 -0.5(7) . . . . ?
C10 C9 N3 C7 178.5(6) . . . . ?
C6 C7 N3 C8 86.4(8) . . . . ?
C6 C7 N3 C9 -92.4(7) . . . . ?
N3 C8 N4 C10 0.0(7) . . . . ?
N3 C8 N4 Cu1 178.9(4) . . . 4_556 ?
C9 C10 N4 C8 -0.3(7) . . . . ?
C9 C10 N4 Cu1 -179.2(4) . . . 4_556 ?
O2 C17 O1 Cu1 7.8(9) . . . . ?
C11 C17 O1 Cu1 -173.8(4) . . . . ?
O4 C18 O3 Cu1 6.4(11) . . . 3_654 ?
C13 C18 O3 Cu1 -175.7(4) . . . 3_654 ?
C17 O1 Cu1 N4 -112.1(5) . . . 4_454 ?
C17 O1 Cu1 O3 30(6) . . . 3_645 ?
C17 O1 Cu1 N1 64.2(5) . . . . ?
C17 O1 Cu1 OW1 155.3(5) . . . . ?
C1 N1 Cu1 O1 -134.5(5) . . . . ?
C2 N1 Cu1 O1 46.1(5) . . . . ?
C1 N1 Cu1 N4 -83(3) . . . 4_454 ?
C2 N1 Cu1 N4 97(3) . . . 4_454 ?
C1 N1 Cu1 O3 44.3(5) . . . 3_645 ?
C2 N1 Cu1 O3 -135.1(5) . . . 3_645 ?
C1 N1 Cu1 OW1 131.2(5) . . . . ?
C2 N1 Cu1 OW1 -48.2(5) . . . . ?
